data_7032950
loop_
_publ_author_name
'Zare, Davood'
'Suffren, Yan'
'Gu\'en\'ee, Laure'
'Eliseeva, Svetlana V.'
'Nozary, Homayoun'
'Aboshyan-Sorgho, Lilit'
'Petoud, St\'ephane'
'Hauser, Andreas'
'Piguet, Claude'

_publ_section_title
;
 Smaller than a nanoparticle with the design of discrete polynuclear
 molecular complexes displaying near-infrared to visible upconversion.
;
_journal_issue 6
_journal_name_full 'Dalton transactions (Cambridge, England : 2003)'
_journal_page_first 2529
_journal_page_last 2540
_journal_paper_doi 10.1039/c4dt02336f
_journal_volume 44
_journal_year 2015
_chemical_formula_moiety 'C108 H90 Cr Er N24, 6(C F3 S O3), 26(C3 H5 N)'
_chemical_formula_sum 'C192 H220 Cr Er F18 N50 O18 S6'
_chemical_formula_weight 4269.80
_chemical_name_systematic
; 
 ? 
;
_space_group_IT_number 162
_symmetry_cell_setting trigonal
_symmetry_space_group_name_Hall '-P 3 2'
_symmetry_space_group_name_H-M 'P -3 1 m'
_atom_sites_solution_hydrogens geom
_atom_sites_solution_primary direct
_atom_sites_solution_secondary difmap
_audit_creation_method SHELXL-97
_cell_angle_alpha 90.00
_cell_angle_beta 90.00
_cell_angle_gamma 120.00
_cell_formula_units_Z 4
_cell_length_a 26.4289(3)
_cell_length_b 26.4289(3)
_cell_length_c 36.9113(4)
_cell_measurement_reflns_used 13554
_cell_measurement_temperature 100(2)
_cell_measurement_theta_max 24.5860
_cell_measurement_theta_min 1.6320
_cell_volume 22327.9(4)
_computing_cell_refinement
;
CrysAlisPro, Agilent Technologies,
Version 1.171.36.28 (release 01-02-2013 CrysAlis171 .NET)
(compiled Feb  1 2013,16:14:44)
;
_computing_data_collection
;
CrysAlisPro, Agilent Technologies,
Version 1.171.36.28 (release 01-02-2013 CrysAlis171 .NET)
(compiled Feb  1 2013,16:14:44)
;
_computing_data_reduction
;
CrysAlisPro, Agilent Technologies,
Version 1.171.36.28 (release 01-02-2013 CrysAlis171 .NET)
(compiled Feb  1 2013,16:14:44)
;
_computing_molecular_graphics 'Ortep 3 (Farrugia, 1997)'
_computing_publication_material ShelX_Acta
_computing_structure_refinement 'SHELXL-97 (Sheldrick, 2008)'
_computing_structure_solution 'SHELXS-97 (Sheldrick, 2008)'
_diffrn_ambient_temperature 100(2)
_diffrn_detector_area_resol_mean 5.8140
_diffrn_measured_fraction_theta_full 0.921
_diffrn_measured_fraction_theta_max 0.921
_diffrn_measurement_device_type 'dectris-CrysAlisPro-abstract goniometer imported dectris images'
_diffrn_measurement_method '\p scans'
_diffrn_radiation_monochromator synchrotron
_diffrn_radiation_source synchrotron
_diffrn_radiation_type synchrotron
_diffrn_radiation_wavelength 0.8231
_diffrn_reflns_av_R_equivalents 0.0656
_diffrn_reflns_av_sigmaI/netI 0.0470
_diffrn_reflns_limit_h_max 27
_diffrn_reflns_limit_h_min -26
_diffrn_reflns_limit_k_max 27
_diffrn_reflns_limit_k_min -27
_diffrn_reflns_limit_l_max 38
_diffrn_reflns_limit_l_min -38
_diffrn_reflns_number 53729
_diffrn_reflns_theta_full 25.53
_diffrn_reflns_theta_max 25.53
_diffrn_reflns_theta_min 1.64
_exptl_absorpt_coefficient_mu 0.826
_exptl_absorpt_correction_T_max 1.00000
_exptl_absorpt_correction_T_min 0.81691
_exptl_absorpt_correction_type multi-scan
_exptl_absorpt_process_details
;
CrysAlisPro, Agilent Technologies,
Version 1.171.36.28 (release 01-02-2013 CrysAlis171 .NET)
(compiled Feb  1 2013,16:14:44)
Empirical absorption correction using spherical harmonics,
 implemented in SCALE3 ABSPACK scaling algorithm.
;
_exptl_crystal_colour yellow
_exptl_crystal_density_diffrn 1.270
_exptl_crystal_density_method 'not measured'
_exptl_crystal_description prism
_exptl_crystal_F_000 8864
_exptl_crystal_size_max 0.353
_exptl_crystal_size_mid 0.236
_exptl_crystal_size_min 0.072
_platon_squeeze_details
;
;
_refine_diff_density_max 0.307
_refine_diff_density_min -0.243
_refine_diff_density_rms 0.040
_refine_ls_extinction_method none
_refine_ls_goodness_of_fit_ref 0.974
_refine_ls_hydrogen_treatment constr
_refine_ls_matrix_type full
_refine_ls_number_parameters 407
_refine_ls_number_reflns 8666
_refine_ls_number_restraints 0
_refine_ls_restrained_S_all 0.974
_refine_ls_R_factor_all 0.0620
_refine_ls_R_factor_gt 0.0445
_refine_ls_shift/su_max 0.003
_refine_ls_shift/su_mean 0.000
_refine_ls_structure_factor_coef Fsqd
_refine_ls_weighting_details 'calc w=1/[\s^2^(Fo^2^)+(0.0766P)^2^+0.0000P] where P=(Fo^2^+2Fc^2^)/3'
_refine_ls_weighting_scheme calc
_refine_ls_wR_factor_gt 0.1195
_refine_ls_wR_factor_ref 0.1248
_reflns_number_gt 6258
_reflns_number_total 8666
_reflns_threshold_expression >2sigma(I)
_cod_data_source_file c4dt02336f2.cif
_cod_data_source_block 17
_cod_depositor_comments 'Adding full bibliography for 7032949--7032950.cif.'
_cod_original_cell_volume 22328.0(5)
_cod_database_code 7032950

loop_
_symmetry_equiv_pos_as_xyz
'x, y, z'
'-y, x-y, z'
'-x+y, -x, z'
'-y, -x, -z'
'x, x-y, -z'
'-x+y, y, -z'
'-x, -y, -z'
'y, -x+y, -z'
'x-y, x, -z'
'y, x, z'
'-x, -x+y, z'
'x-y, -y, z'

loop_
_atom_site_label
_atom_site_type_symbol
_atom_site_fract_x
_atom_site_fract_y
_atom_site_fract_z
_atom_site_U_iso_or_equiv
_atom_site_adp_type
_atom_site_occupancy
_atom_site_symmetry_multiplicity
_atom_site_calc_flag
_atom_site_refinement_flags
Er1 Er 0.6667 0.3333 0.387006(7) 0.06093(15) Uani 1 3 d S
Cr1 Cr 0.6667 0.3333 0.15121(2) 0.0747(3) Uani 1 3 d S
N1 N 0.72241(15) 0.41860(14) 0.43064(8) 0.0709(9) Uani 1 1 d .
N2 N 0.79762(18) 0.51141(17) 0.42677(9) 0.0816(10) Uani 1 1 d .
N3 N 0.77742(14) 0.37773(15) 0.38635(7) 0.0641(9) Uani 1 1 d .
N4 N 0.70783(15) 0.28930(13) 0.34367(7) 0.0619(8) Uani 1 1 d .
N5 N 0.76921(15) 0.25417(15) 0.33960(8) 0.0715(9) Uani 1 1 d .
N6 N 0.58960(15) 0.29532(15) 0.17943(8) 0.0797(10) Uani 1 1 d .
N7 N 0.50073(17) 0.28157(16) 0.18522(9) 0.0817(10) Uani 1 1 d .
N8 N 0.62041(16) 0.36498(14) 0.12346(8) 0.0776(10) Uani 1 1 d .
C1 C 0.7075(2) 0.4565(2) 0.44868(9) 0.0721(12) Uani 1 1 d .
C2 C 0.6558(2) 0.4408(2) 0.46635(10) 0.0789(12) Uani 1 1 d .
H2 H 0.6243 0.4017 0.4676 0.095 Uiso 1 1 calc R
C3 C 0.6542(3) 0.4889(3) 0.48256(12) 0.1023(16) Uani 1 1 d .
H3 H 0.6212 0.4825 0.4964 0.123 Uiso 1 1 calc R
C4 C 0.7016(3) 0.5459(3) 0.47799(13) 0.1001(16) Uani 1 1 d .
H4 H 0.6988 0.5775 0.4881 0.120 Uiso 1 1 calc R
C5 C 0.7500(3) 0.5577(2) 0.46037(12) 0.0976(15) Uani 1 1 d .
H5 H 0.7812 0.5968 0.4578 0.117 Uiso 1 1 calc R
C6 C 0.7535(2) 0.5135(2) 0.44642(10) 0.0687(11) Uani 1 1 d .
C7 C 0.7782(2) 0.4552(2) 0.41902(10) 0.0689(11) Uani 1 1 d .
C8 C 0.8542(2) 0.56338(17) 0.41642(11) 0.0936(14) Uani 1 1 d .
H8A H 0.8499 0.5981 0.4160 0.140 Uiso 1 1 calc R
H8B H 0.8658 0.5573 0.3923 0.140 Uiso 1 1 calc R
H8C H 0.8843 0.5690 0.4341 0.140 Uiso 1 1 calc R
C9 C 0.8114(2) 0.4306(2) 0.40202(9) 0.0671(11) Uani 1 1 d .
C10 C 0.8706(2) 0.45432(19) 0.40513(10) 0.0748(11) Uani 1 1 d .
H10 H 0.8934 0.4897 0.4181 0.090 Uiso 1 1 calc R
C11 C 0.8965(2) 0.4258(2) 0.38908(11) 0.0863(13) Uani 1 1 d .
H11 H 0.9377 0.4425 0.3899 0.104 Uiso 1 1 calc R
C12 C 0.8622(2) 0.3724(2) 0.37171(10) 0.0773(12) Uani 1 1 d .
H12 H 0.8795 0.3526 0.3603 0.093 Uiso 1 1 calc R
C13 C 0.8017(2) 0.34887(19) 0.37154(9) 0.0654(11) Uani 1 1 d .
C14 C 0.75973(19) 0.29641(19) 0.35240(9) 0.0625(10) Uani 1 1 d .
C15 C 0.71847(19) 0.21649(18) 0.31860(10) 0.0652(11) Uani 1 1 d .
C16 C 0.7050(2) 0.16684(19) 0.29866(11) 0.0798(12) Uani 1 1 d .
H16 H 0.7310 0.1519 0.2967 0.096 Uiso 1 1 calc R
C17 C 0.6529(2) 0.14158(19) 0.28237(11) 0.0783(12) Uani 1 1 d .
H17 H 0.6417 0.1066 0.2692 0.094 Uiso 1 1 calc R
C18 C 0.6128(2) 0.16279(17) 0.28312(9) 0.0708(11) Uani 1 1 d .
C19 C 0.6288(2) 0.21192(17) 0.30289(9) 0.0732(12) Uani 1 1 d .
H19 H 0.6037 0.2280 0.3044 0.088 Uiso 1 1 calc R
C20 C 0.68301(18) 0.23894(17) 0.32123(10) 0.0607(10) Uani 1 1 d .
C21 C 0.81724(19) 0.2411(2) 0.34510(12) 0.1020(15) Uani 1 1 d .
H21A H 0.8034 0.2002 0.3388 0.153 Uiso 1 1 calc R
H21B H 0.8295 0.2478 0.3705 0.153 Uiso 1 1 calc R
H21C H 0.8504 0.2667 0.3296 0.153 Uiso 1 1 calc R
C22 C 0.55481(18) 0.13234(17) 0.26401(10) 0.0756(11) Uani 1 1 d .
H22A H 0.5557 0.1054 0.2457 0.091 Uiso 1 1 calc R
H22B H 0.5241 0.1084 0.2819 0.091 Uiso 1 1 calc R
C23 C 0.5388(2) 0.17174(18) 0.24598(10) 0.0725(11) Uani 1 1 d .
C24 C 0.4827(2) 0.1644(2) 0.24982(11) 0.0862(13) Uani 1 1 d .
H24 H 0.4555 0.1337 0.2649 0.103 Uiso 1 1 calc R
C25 C 0.4651(2) 0.19908(19) 0.23288(12) 0.0852(13) Uani 1 1 d .
H25 H 0.4279 0.1952 0.2373 0.102 Uiso 1 1 calc R
C26 C 0.5066(2) 0.2423(2) 0.20777(10) 0.0815(13) Uani 1 1 d .
C27 C 0.5516(2) 0.3113(2) 0.16727(11) 0.0784(12) Uani 1 1 d .
C28 C 0.5613(2) 0.25100(19) 0.20451(10) 0.0742(12) Uani 1 1 d .
C29 C 0.57956(18) 0.21704(18) 0.22309(10) 0.0686(11) Uani 1 1 d .
H29 H 0.6183 0.2240 0.2205 0.082 Uiso 1 1 calc R
C30 C 0.4474(2) 0.2853(2) 0.18037(13) 0.1135(16) Uani 1 1 d .
H30A H 0.4193 0.2629 0.1995 0.170 Uiso 1 1 calc R
H30B H 0.4301 0.2692 0.1567 0.170 Uiso 1 1 calc R
H30C H 0.4572 0.3263 0.1817 0.170 Uiso 1 1 calc R
C31 C 0.5694(2) 0.3543(2) 0.13890(11) 0.0816(13) Uani 1 1 d .
C32 C 0.5392(2) 0.3817(2) 0.12771(12) 0.1007(15) Uani 1 1 d .
H32 H 0.5044 0.3745 0.1397 0.121 Uiso 1 1 calc R
C33 C 0.5608(3) 0.4200(2) 0.09854(15) 0.1165(18) Uani 1 1 d .
H33 H 0.5410 0.4396 0.0906 0.140 Uiso 1 1 calc R
C34 C 0.6074(3) 0.4288(2) 0.08222(12) 0.1138(18) Uani 1 1 d .
C35 C 0.6412(2) 0.4026(2) 0.09515(11) 0.0972(14) Uani 1 1 d .
H35 H 0.6771 0.4116 0.0839 0.117 Uiso 1 1 calc R
C36 C 0.6398(2) 0.4699(2) 0.04821(13) 0.139(2) Uani 1 1 d .
H36A H 0.6123 0.4590 0.0280 0.209 Uiso 1 1 calc R
H36B H 0.6728 0.4650 0.0410 0.209 Uiso 1 1 calc R
H36C H 0.6541 0.5107 0.0548 0.209 Uiso 1 1 calc R

loop_
_atom_site_aniso_label
_atom_site_aniso_U_11
_atom_site_aniso_U_22
_atom_site_aniso_U_33
_atom_site_aniso_U_23
_atom_site_aniso_U_13
_atom_site_aniso_U_12
Er1 0.07229(19) 0.07229(19) 0.03821(18) 0.000 0.000 0.03615(10)
Cr1 0.0940(5) 0.0940(5) 0.0360(5) 0.000 0.000 0.0470(3)
N1 0.077(3) 0.075(2) 0.0439(17) 0.0089(17) -0.0055(17) 0.025(2)
N2 0.114(3) 0.065(3) 0.061(2) -0.0145(19) -0.026(2) 0.041(3)
N3 0.069(2) 0.079(3) 0.0421(17) 0.0056(17) -0.0003(16) 0.035(2)
N4 0.072(2) 0.060(2) 0.0487(18) -0.0024(16) -0.0026(16) 0.0287(19)
N5 0.085(3) 0.077(2) 0.0576(19) -0.0015(18) 0.0011(19) 0.045(2)
N6 0.089(3) 0.093(3) 0.0443(19) 0.0054(18) 0.0058(19) 0.035(2)
N7 0.087(3) 0.104(3) 0.064(2) 0.002(2) -0.005(2) 0.054(3)
N8 0.098(3) 0.085(2) 0.0416(18) 0.0107(17) 0.0036(19) 0.040(2)
C1 0.112(4) 0.091(4) 0.035(2) -0.007(2) -0.001(2) 0.068(4)
C2 0.091(4) 0.099(4) 0.049(2) -0.017(2) -0.016(2) 0.050(3)
C3 0.124(5) 0.136(5) 0.072(3) -0.015(3) -0.002(3) 0.084(4)
C4 0.143(5) 0.082(4) 0.082(3) -0.023(3) -0.024(4) 0.061(4)
C5 0.119(5) 0.105(4) 0.062(3) -0.006(3) -0.001(3) 0.051(4)
C6 0.097(4) 0.071(4) 0.046(2) -0.008(2) -0.001(2) 0.048(3)
C7 0.086(4) 0.071(3) 0.046(2) 0.001(2) -0.010(2) 0.036(3)
C8 0.106(4) 0.059(3) 0.090(3) 0.009(2) 0.016(3) 0.023(3)
C9 0.066(3) 0.078(3) 0.043(2) 0.008(2) 0.002(2) 0.025(3)
C10 0.070(4) 0.087(3) 0.060(2) 0.001(2) -0.008(2) 0.035(3)
C11 0.077(3) 0.083(4) 0.079(3) 0.003(3) -0.013(3) 0.026(3)
C12 0.078(4) 0.081(3) 0.070(3) 0.010(2) 0.008(2) 0.038(3)
C13 0.078(3) 0.081(3) 0.045(2) 0.006(2) 0.006(2) 0.046(3)
C14 0.068(3) 0.077(3) 0.041(2) 0.002(2) 0.007(2) 0.035(3)
C15 0.080(3) 0.074(3) 0.054(2) 0.001(2) 0.013(2) 0.048(3)
C16 0.086(4) 0.068(3) 0.073(3) 0.010(2) 0.018(3) 0.029(3)
C17 0.094(4) 0.066(3) 0.061(3) 0.002(2) 0.011(3) 0.030(3)
C18 0.100(4) 0.062(3) 0.049(2) 0.001(2) 0.014(2) 0.039(3)
C19 0.112(4) 0.067(3) 0.041(2) 0.003(2) 0.004(2) 0.046(3)
C20 0.065(3) 0.062(3) 0.053(2) 0.008(2) 0.003(2) 0.030(3)
C21 0.094(4) 0.136(4) 0.102(3) 0.016(3) 0.004(3) 0.077(3)
C22 0.094(3) 0.071(3) 0.058(2) -0.001(2) -0.004(2) 0.038(3)
C23 0.083(3) 0.079(3) 0.055(2) -0.016(2) -0.011(2) 0.040(3)
C24 0.113(4) 0.083(3) 0.059(3) -0.003(2) 0.005(3) 0.046(3)
C25 0.092(3) 0.081(3) 0.083(3) -0.001(3) 0.005(3) 0.043(3)
C26 0.091(4) 0.098(4) 0.048(2) -0.010(2) -0.002(2) 0.041(3)
C27 0.084(4) 0.112(4) 0.055(3) 0.007(3) 0.006(3) 0.062(3)
C28 0.089(4) 0.093(3) 0.038(2) -0.007(2) 0.001(2) 0.043(3)
C29 0.074(3) 0.077(3) 0.053(2) -0.003(2) 0.002(2) 0.036(3)
C30 0.115(4) 0.133(4) 0.111(4) 0.017(3) 0.020(3) 0.076(4)
C31 0.105(4) 0.102(4) 0.047(2) 0.008(2) -0.004(3) 0.059(3)
C32 0.121(4) 0.119(4) 0.063(3) 0.012(3) 0.003(3) 0.059(4)
C33 0.123(5) 0.162(5) 0.092(4) 0.023(4) 0.018(3) 0.091(4)
C34 0.165(6) 0.139(5) 0.056(3) 0.011(3) -0.015(3) 0.090(5)
C35 0.129(4) 0.120(4) 0.048(2) -0.001(3) -0.007(3) 0.067(4)
C36 0.163(5) 0.161(5) 0.104(4) 0.063(4) 0.007(4) 0.089(4)

loop_
_atom_type_symbol
_atom_type_description
_atom_type_scat_dispersion_real
_atom_type_scat_dispersion_imag
_atom_type_scat_source
C C 0.0050 0.0020 'International Tables Vol C Tables 4.2.6.8 and 6.1.1.4'
H H 0.0000 0.0000 'International Tables Vol C Tables 4.2.6.8 and 6.1.1.4'
Cr Cr 0.3620 0.8100 'International Tables Vol C Tables 4.2.6.8 and 6.1.1.4'
Er Er -0.3880 6.5110 'International Tables Vol C Tables 4.2.6.8 and 6.1.1.4'
N N 0.0090 0.0050 'International Tables Vol C Tables 4.2.6.8 and 6.1.1.4'
S S 0.1560 0.1660 'International Tables Vol C Tables 4.2.6.8 and 6.1.1.4'
F F 0.0240 0.0140 'International Tables Vol C Tables 4.2.6.8 and 6.1.1.4'
O O 0.0160 0.0090 'International Tables Vol C Tables 4.2.6.8 and 6.1.1.4'

loop_
_geom_angle_atom_site_label_1
_geom_angle_atom_site_label_2
_geom_angle_atom_site_label_3
_geom_angle
_geom_angle_site_symmetry_1
_geom_angle_site_symmetry_3
N4 Er1 N4 84.07(10) . 3_665
N4 Er1 N4 84.07(10) . 2_655
N4 Er1 N4 84.07(10) 3_665 2_655
N4 Er1 N3 63.00(11) . .
N4 Er1 N3 139.79(9) 3_665 .
N4 Er1 N3 70.87(9) 2_655 .
N4 Er1 N3 70.87(9) . 3_665
N4 Er1 N3 63.00(11) 3_665 3_665
N4 Er1 N3 139.79(9) 2_655 3_665
N3 Er1 N3 119.993(2) . 3_665
N4 Er1 N3 139.79(9) . 2_655
N4 Er1 N3 70.87(9) 3_665 2_655
N4 Er1 N3 63.00(11) 2_655 2_655
N3 Er1 N3 119.990(3) . 2_655
N3 Er1 N3 119.991(2) 3_665 2_655
N4 Er1 N1 141.00(11) . 2_655
N4 Er1 N1 78.88(10) 3_665 2_655
N4 Er1 N1 127.98(12) 2_655 2_655
N3 Er1 N1 141.31(9) . 2_655
N3 Er1 N1 70.13(10) 3_665 2_655
N3 Er1 N1 64.99(11) 2_655 2_655
N4 Er1 N1 127.98(12) . .
N4 Er1 N1 141.00(11) 3_665 .
N4 Er1 N1 78.88(10) 2_655 .
N3 Er1 N1 64.99(11) . .
N3 Er1 N1 141.31(9) 3_665 .
N3 Er1 N1 70.13(10) 2_655 .
N1 Er1 N1 84.46(10) 2_655 .
N4 Er1 N1 78.88(10) . 3_665
N4 Er1 N1 127.98(12) 3_665 3_665
N4 Er1 N1 141.00(11) 2_655 3_665
N3 Er1 N1 70.13(10) . 3_665
N3 Er1 N1 64.99(11) 3_665 3_665
N3 Er1 N1 141.31(9) 2_655 3_665
N1 Er1 N1 84.46(10) 2_655 3_665
N1 Er1 N1 84.46(10) . 3_665
N6 Cr1 N6 96.45(12) . 2_655
N6 Cr1 N6 96.45(12) . 3_665
N6 Cr1 N6 96.45(12) 2_655 3_665
N6 Cr1 N8 87.45(13) . 2_655
N6 Cr1 N8 78.82(14) 2_655 2_655
N6 Cr1 N8 174.21(14) 3_665 2_655
N6 Cr1 N8 174.21(14) . 3_665
N6 Cr1 N8 87.45(13) 2_655 3_665
N6 Cr1 N8 78.82(14) 3_665 3_665
N8 Cr1 N8 97.53(13) 2_655 3_665
N6 Cr1 N8 78.81(14) . .
N6 Cr1 N8 174.21(14) 2_655 .
N6 Cr1 N8 87.45(13) 3_665 .
N8 Cr1 N8 97.53(13) 2_655 .
N8 Cr1 N8 97.53(13) 3_665 .
C7 N1 C1 103.4(4) . .
C7 N1 Er1 111.6(3) . .
C1 N1 Er1 132.9(3) . .
C7 N2 C6 107.0(4) . .
C7 N2 C8 128.3(4) . .
C6 N2 C8 124.7(4) . .
C13 N3 C9 120.2(4) . .
C13 N3 Er1 120.7(3) . .
C9 N3 Er1 119.1(3) . .
C14 N4 C20 103.6(3) . .
C14 N4 Er1 115.7(2) . .
C20 N4 Er1 134.3(3) . .
C14 N5 C15 105.6(3) . .
C14 N5 C21 132.8(4) . .
C15 N5 C21 121.5(4) . .
C27 N6 C28 108.4(4) . .
C27 N6 Cr1 113.0(3) . .
C28 N6 Cr1 137.8(4) . .
C27 N7 C26 106.1(4) . .
C27 N7 C30 127.7(4) . .
C26 N7 C30 126.0(4) . .
C35 N8 C31 118.2(4) . .
C35 N8 Cr1 125.1(3) . .
C31 N8 Cr1 115.8(3) . .
C2 C1 C6 123.6(4) . .
C2 C1 N1 126.6(5) . .
C6 C1 N1 109.8(4) . .
C1 C2 C3 113.4(4) . .
C1 C2 H2 123.3 . .
C3 C2 H2 123.3 . .
C4 C3 C2 119.8(5) . .
C4 C3 H3 120.1 . .
C2 C3 H3 120.1 . .
C5 C4 C3 123.3(5) . .
C5 C4 H4 118.4 . .
C3 C4 H4 118.4 . .
C6 C5 C4 118.0(5) . .
C6 C5 H5 121.0 . .
C4 C5 H5 121.0 . .
C5 C6 C1 121.8(5) . .
C5 C6 N2 131.8(5) . .
C1 C6 N2 106.4(4) . .
N2 C7 N1 113.4(4) . .
N2 C7 C9 126.9(5) . .
N1 C7 C9 119.6(4) . .
N2 C8 H8A 109.5 . .
N2 C8 H8B 109.5 . .
H8A C8 H8B 109.5 . .
N2 C8 H8C 109.5 . .
H8A C8 H8C 109.5 . .
H8B C8 H8C 109.5 . .
N3 C9 C10 121.5(4) . .
N3 C9 C7 113.8(4) . .
C10 C9 C7 124.1(4) . .
C9 C10 C11 118.7(4) . .
C9 C10 H10 120.7 . .
C11 C10 H10 120.7 . .
C10 C11 C12 120.1(4) . .
C10 C11 H11 120.0 . .
C12 C11 H11 120.0 . .
C11 C12 C13 118.3(4) . .
C11 C12 H12 120.9 . .
C13 C12 H12 120.9 . .
N3 C13 C12 121.0(4) . .
N3 C13 C14 112.8(4) . .
C12 C13 C14 125.8(4) . .
N4 C14 N5 113.9(4) . .
N4 C14 C13 119.7(4) . .
N5 C14 C13 126.3(4) . .
C20 C15 C16 123.5(4) . .
C20 C15 N5 105.8(4) . .
C16 C15 N5 130.7(4) . .
C17 C16 C15 115.1(4) . .
C17 C16 H16 122.5 . .
C15 C16 H16 122.5 . .
C16 C17 C18 125.4(4) . .
C16 C17 H17 117.3 . .
C18 C17 H17 117.3 . .
C19 C18 C17 116.6(4) . .
C19 C18 C22 120.7(4) . .
C17 C18 C22 122.7(4) . .
C18 C19 C20 119.5(4) . .
C18 C19 H19 120.3 . .
C20 C19 H19 120.3 . .
C15 C20 C19 119.9(4) . .
C15 C20 N4 111.1(4) . .
C19 C20 N4 129.0(4) . .
N5 C21 H21A 109.5 . .
N5 C21 H21B 109.5 . .
H21A C21 H21B 109.5 . .
N5 C21 H21C 109.5 . .
H21A C21 H21C 109.5 . .
H21B C21 H21C 109.5 . .
C23 C22 C18 114.3(3) . .
C23 C22 H22A 108.7 . .
C18 C22 H22A 108.7 . .
C23 C22 H22B 108.7 . .
C18 C22 H22B 108.7 . .
H22A C22 H22B 107.6 . .
C24 C23 C29 118.7(4) . .
C24 C23 C22 121.0(4) . .
C29 C23 C22 120.2(4) . .
C25 C24 C23 123.4(4) . .
C25 C24 H24 118.3 . .
C23 C24 H24 118.3 . .
C24 C25 C26 116.2(4) . .
C24 C25 H25 121.9 . .
C26 C25 H25 121.9 . .
C28 C26 N7 109.1(4) . .
C28 C26 C25 120.9(5) . .
N7 C26 C25 129.9(5) . .
N7 C27 N6 109.7(4) . .
N7 C27 C31 131.1(5) . .
N6 C27 C31 119.3(5) . .
C26 C28 N6 106.5(4) . .
C26 C28 C29 122.2(4) . .
N6 C28 C29 131.2(5) . .
C28 C29 C23 118.3(4) . .
C28 C29 H29 120.8 . .
C23 C29 H29 120.8 . .
N7 C30 H30A 109.5 . .
N7 C30 H30B 109.5 . .
H30A C30 H30B 109.5 . .
N7 C30 H30C 109.5 . .
H30A C30 H30C 109.5 . .
H30B C30 H30C 109.5 . .
N8 C31 C32 122.7(4) . .
N8 C31 C27 111.6(4) . .
C32 C31 C27 125.7(5) . .
C31 C32 C33 118.5(5) . .
C31 C32 H32 120.7 . .
C33 C32 H32 120.7 . .
C34 C33 C32 120.3(5) . .
C34 C33 H33 119.8 . .
C32 C33 H33 119.8 . .
C33 C34 C35 121.3(5) . .
C33 C34 C36 129.2(6) . .
C35 C34 C36 109.4(5) . .
N8 C35 C34 118.8(5) . .
N8 C35 H35 120.6 . .
C34 C35 H35 120.6 . .
C34 C36 H36A 109.5 . .
C34 C36 H36B 109.5 . .
H36A C36 H36B 109.5 . .
C34 C36 H36C 109.5 . .
H36A C36 H36C 109.5 . .
H36B C36 H36C 109.5 . .

loop_
_geom_bond_atom_site_label_1
_geom_bond_atom_site_label_2
_geom_bond_distance
_geom_bond_site_symmetry_2
Er1 N4 2.523(3) .
Er1 N4 2.523(3) 3_665
Er1 N4 2.523(3) 2_655
Er1 N3 2.552(3) .
Er1 N3 2.552(3) 3_665
Er1 N3 2.552(3) 2_655
Er1 N1 2.554(3) 2_655
Er1 N1 2.554(3) .
Er1 N1 2.554(3) 3_665
Cr1 N6 2.048(3) .
Cr1 N6 2.048(3) 2_655
Cr1 N6 2.048(3) 3_665
Cr1 N8 2.065(3) 2_655
Cr1 N8 2.065(3) 3_665
Cr1 N8 2.065(3) .
N1 C7 1.367(5) .
N1 C1 1.413(5) .
N2 C7 1.338(5) .
N2 C6 1.398(5) .
N2 C8 1.489(5) .
N3 C13 1.336(4) .
N3 C9 1.357(5) .
N4 C14 1.328(4) .
N4 C20 1.419(5) .
N5 C14 1.346(4) .
N5 C15 1.434(5) .
N5 C21 1.487(5) .
N6 C27 1.347(5) .
N6 C28 1.383(5) .
N7 C27 1.344(5) .
N7 C26 1.399(5) .
N7 C30 1.474(5) .
N8 C35 1.355(5) .
N8 C31 1.357(5) .
C1 C2 1.378(6) .
C1 C6 1.387(6) .
C2 C3 1.424(6) .
C2 H2 0.9500 .
C3 C4 1.408(7) .
C3 H3 0.9500 .
C4 C5 1.324(6) .
C4 H4 0.9500 .
C5 C6 1.321(6) .
C5 H5 0.9500 .
C7 C9 1.466(5) .
C8 H8A 0.9800 .
C8 H8B 0.9800 .
C8 H8C 0.9800 .
C9 C10 1.368(5) .
C10 C11 1.381(6) .
C10 H10 0.9500 .
C11 C12 1.394(5) .
C11 H11 0.9500 .
C12 C13 1.395(5) .
C12 H12 0.9500 .
C13 C14 1.454(5) .
C15 C20 1.340(5) .
C15 C16 1.387(5) .
C16 C17 1.336(5) .
C16 H16 0.9500 .
C17 C18 1.427(5) .
C17 H17 0.9500 .
C18 C19 1.359(5) .
C18 C22 1.503(5) .
C19 C20 1.414(5) .
C19 H19 0.9500 .
C21 H21A 0.9800 .
C21 H21B 0.9800 .
C21 H21C 0.9800 .
C22 C23 1.465(5) .
C22 H22A 0.9900 .
C22 H22B 0.9900 .
C23 C24 1.402(6) .
C23 C29 1.420(5) .
C24 C25 1.370(5) .
C24 H24 0.9500 .
C25 C26 1.454(6) .
C25 H25 0.9500 .
C26 C28 1.349(5) .
C27 C31 1.440(6) .
C28 C29 1.394(5) .
C29 H29 0.9500 .
C30 H30A 0.9800 .
C30 H30B 0.9800 .
C30 H30C 0.9800 .
C31 C32 1.382(6) .
C32 C33 1.390(6) .
C32 H32 0.9500 .
C33 C34 1.283(6) .
C33 H33 0.9500 .
C34 C35 1.457(7) .
C34 C36 1.599(7) .
C35 H35 0.9500 .
C36 H36A 0.9800 .
C36 H36B 0.9800 .
C36 H36C 0.9800 .

loop_
_platon_squeeze_void_nr
_platon_squeeze_void_average_x
_platon_squeeze_void_average_y
_platon_squeeze_void_average_z
_platon_squeeze_void_volume
_platon_squeeze_void_count_electrons
_platon_squeeze_void_content
1 -0.002 -0.004 -0.002 14883 4930 ' '
2 0.667 0.333 0.500 16 1 ' '
3 0.667 0.333 0.267 15 1 ' '
4 0.667 0.333 0.733 15 1 ' '
5 0.333 0.667 0.267 15 1 ' '
6 0.333 0.667 0.500 16 1 ' '
7 0.333 0.667 0.733 15 1 ' '
